data_2010945
loop_
_publ_author_name
'Hoshina, Gakuse'
'Tsuchimoto, Masanobu'
'Ohba, Shigeru'

_publ_section_title
<i>exo</i>-[<i>N</i>,<i>N</i>'-Bis(3-<i>tert</i>-butylsalicylidene)-1,2-diphenyl-(<i>RS</i>,<i>SR</i>)-1,2-ethanediyldiaminato]oxovanadium(IV)
_journal_issue 5
_journal_name_full 'Acta Crystallographica Section C'
_journal_page_first e190
_journal_page_last e190
_journal_paper_doi 10.1107/S0108270100004534
_journal_volume 56
_journal_year 2000
_chemical_formula_iupac '[V1 O1 (C36 H38 N2 O2)]'
_chemical_formula_moiety 'C36 H38 N2 O3 V '
_chemical_formula_sum 'C36 H38 N2 O3 V'
_chemical_formula_weight 597.65
_space_group_IT_number 15
_symmetry_cell_setting monoclinic
_symmetry_space_group_name_Hall '-C 2yc'
_symmetry_space_group_name_H-M 'C 1 2/c 1'
_cell_angle_alpha 90
_cell_angle_beta 121.010(10)
_cell_angle_gamma 90
_cell_formula_units_Z 8
_cell_length_a 32.529(4)
_cell_length_b 11.877(5)
_cell_length_c 18.909(7)
_cell_measurement_reflns_used 25
_cell_measurement_temperature 297.0(10)
_cell_measurement_theta_max 15.0
_cell_measurement_theta_min 14.8
_cell_volume 6261(4)
_computing_cell_refinement 'MSC/AFC Diffractometer Control Software'
_computing_data_collection
;
MSC/AFC Diffractometer Control Software
(Molecular Structure Corporation, 1993)
;
_computing_data_reduction 'TEXSAN (Molecular Structure Corporation, 1999)'
_computing_publication_material TEXSAN
_computing_structure_refinement 'SHELXL97 (Sheldrick, 1997)'
_computing_structure_solution 'SIR92 (Altomare et al., 1994)'
_diffrn_measurement_device_type 'Rigaku AFC-7R'
_diffrn_measurement_method \q-2\q
_diffrn_radiation_type MoK\a
_diffrn_radiation_wavelength .71073
_diffrn_reflns_av_R_equivalents .045
_diffrn_reflns_limit_h_max 42
_diffrn_reflns_limit_h_min -42
_diffrn_reflns_limit_k_max 15
_diffrn_reflns_limit_k_min 0
_diffrn_reflns_limit_l_max 0
_diffrn_reflns_limit_l_min -25
_diffrn_reflns_number 7427
_diffrn_reflns_theta_max 27.5
_diffrn_standards_decay_% 0
_diffrn_standards_interval_count 150
_diffrn_standards_number 3
_exptl_absorpt_coefficient_mu .354
_exptl_absorpt_correction_T_max .979
_exptl_absorpt_correction_T_min .866
_exptl_absorpt_correction_type integration
_exptl_absorpt_process_details '(Coppens et al., 1965)'
_exptl_crystal_colour green
_exptl_crystal_density_diffrn 1.268
_exptl_crystal_density_method 'not measured'
_exptl_crystal_description prismatic
_exptl_crystal_size_max .5
_exptl_crystal_size_mid .3
_exptl_crystal_size_min .1
_refine_diff_density_max .81
_refine_diff_density_min -.73
_refine_ls_extinction_method none
_refine_ls_goodness_of_fit_ref 1.18
_refine_ls_hydrogen_treatment noref
_refine_ls_number_parameters 379
_refine_ls_number_reflns 7203
_refine_ls_R_factor_gt .061
_refine_ls_shift/su_max .0001
_refine_ls_structure_factor_coef Fsqd
_refine_ls_weighting_details 'w = 1/[\s^2^(Fo^2^) + (0.1616P)^2^] where P = (Fo^2^+2Fc^2^)/3'
_refine_ls_weighting_scheme calc
_refine_ls_wR_factor_ref .219
_reflns_number_gt 3823
_reflns_number_total 7203
_reflns_threshold_expression I>2\s(I)
_cod_data_source_file qa0262.cif
_cod_data_source_block I
_cod_original_cell_volume 6261(3)
_cod_original_sg_symbol_H-M 'C 2/c'
_cod_original_formula_sum 'C36 H38 N2 O3 V '
_cod_database_code 2010945
_cod_database_fobs_code 2010945

loop_
_symmetry_equiv_pos_as_xyz
x,y,z
-x,y,1/2-z
-x,-y,-z
x,-y,1/2+z
1/2+x,1/2+y,z
1/2-x,1/2+y,1/2-z
1/2-x,1/2-y,-z
1/2+x,1/2-y,1/2+z

loop_
_atom_site_label
_atom_site_fract_x
_atom_site_fract_y
_atom_site_fract_z
_atom_site_U_iso_or_equiv
_atom_site_adp_type
_atom_site_occupancy
_atom_site_type_symbol
V1 -.21722(2) -.13575(6) -.69752(4) .0278(2) Uani 1.00 V
O2 -.21920(10) -.0058(3) -.7218(2) .0431(8) Uani 1.00 O
O3 -.17920(10) -.1420(3) -.5794(2) .0360(7) Uani 1.00 O
O4 -.16530(10) -.2075(3) -.7006(2) .0374(7) Uani 1.00 O
N5 -.27500(10) -.1740(3) -.6837(2) .0324(8) Uani 1.00 N
N6 -.26230(10) -.2212(3) -.8053(2) .0307(8) Uani 1.00 N
C7 -.1902(2) -.1033(4) -.5255(3) .0328(9) Uani 1.00 C
C8 -.1539(2) -.0567(4) -.4502(3) .0336(10) Uani 1.00 C
C9 -.1023(2) -.0449(4) -.4313(3) .0380(10) Uani 1.00 C
C10 -.1023(2) .0336(5) -.4959(4) .060(2) Uani 1.00 C
C11 -.0683(2) .0068(5) -.3465(3) .0580(10) Uani 1.00 C
C12 -.0829(2) -.1609(5) -.4333(4) .062(2) Uani 1.00 C
C13 -.1673(2) -.0197(4) -.3946(3) .0430(10) Uani 1.00 C
C14 -.2140(2) -.0315(5) -.4097(3) .0500(10) Uani 1.00 C
C15 -.2487(2) -.0779(5) -.4819(3) .0450(10) Uani 1.00 C
C16 -.2381(2) -.1124(4) -.5421(3) .0360(10) Uani 1.00 C
C17 -.2755(2) -.1593(4) -.6165(3) .0390(10) Uani 1.00 C
C18 -.3156(2) -.2385(3) -.7512(3) .0326(9) Uani 1.00 C
C19 -.36490(10) -.2139(4) -.7657(3) .0354(10) Uani 1.00 C
C20 -.3795(2) -.1071(4) -.7592(3) .0460(10) Uani 1.00 C
C21 -.4268(2) -.0896(5) -.7788(4) .063(2) Uani 1.00 C
C22 -.4594(2) -.1775(6) -.8074(4) .074(2) Uani 1.00 C
C23 -.4452(2) -.2824(6) -.8158(4) .072(2) Uani 1.00 C
C24 -.3979(2) -.3008(4) -.7933(4) .0550(10) Uani 1.00 C
C25 -.3137(2) -.2259(3) -.8319(3) .0339(9) Uani 1.00 C
C26 -.34300(10) -.1313(4) -.8904(3) .0298(9) Uani 1.00 C
C27 -.3249(2) -.0250(4) -.8886(3) .0410(10) Uani 1.00 C
C28 -.3528(2) .0566(4) -.9459(3) .0450(10) Uani 1.00 C
C29 -.3987(2) .0329(5) -1.0044(3) .0490(10) Uani 1.00 C
C30 -.4184(2) -.0708(5) -1.0072(3) .0540(10) Uani 1.00 C
C31 -.3904(2) -.1525(4) -.9506(3) .0430(10) Uani 1.00 C
C32 -.2494(2) -.2722(4) -.8513(3) .0360(10) Uani 1.00 C
C33 -.2018(2) -.2803(4) -.8372(3) .0370(10) Uani 1.00 C
C34 -.1967(2) -.3265(5) -.9012(3) .0500(10) Uani 1.00 C
C35 -.1533(2) -.3366(5) -.8929(3) .0530(10) Uani 1.00 C
C36 -.1124(2) -.3030(4) -.8179(3) .0440(10) Uani 1.00 C
C37 -.1145(2) -.2602(4) -.7517(3) .0324(9) Uani 1.00 C
C38 -.0690(2) -.2289(4) -.6702(3) .0353(10) Uani 1.00 C
C39 -.0700(2) -.1052(4) -.6490(3) .0460(10) Uani 1.00 C
C40 -.0233(2) -.2471(5) -.6740(3) .0480(10) Uani 1.00 C
C41 -.0646(2) -.3041(5) -.6004(3) .0500(10) Uani 1.00 C
C42 -.1613(2) -.2476(4) -.7622(3) .0334(10) Uani 1.00 C
H10A -.1147 .1074 -.4945 .0693 Uiso 1.00 H
H10B -.0712 .0444 -.4882 .0693 Uiso 1.00 H
H10C -.1230 .0051 -.5513 .0693 Uiso 1.00 H
H11A -.0797 .0815 -.3435 .0657 Uiso 1.00 H
H11B -.0680 -.0378 -.3044 .0657 Uiso 1.00 H
H11C -.0366 .0147 -.3357 .0657 Uiso 1.00 H
H12A -.1015 -.1958 -.4860 .0672 Uiso 1.00 H
H12B -.0500 -.1556 -.4224 .0672 Uiso 1.00 H
H12C -.0820 -.2085 -.3923 .0672 Uiso 1.00 H
H13 -.1443 .0142 -.3447 .0596 Uiso 1.00 H
H14 -.2229 -.0077 -.3716 .0618 Uiso 1.00 H
H15 -.2808 -.0848 -.4931 .0540 Uiso 1.00 H
H17 -.3028 -.1840 -.6164 .0479 Uiso 1.00 H
H18 -.3092 -.3149 -.7360 .0423 Uiso 1.00 H
H20 -.3565 -.0454 -.7392 .0585 Uiso 1.00 H
H21 -.4370 -.0190 -.7753 .0830 Uiso 1.00 H
H22 -.4914 -.1662 -.8201 .0914 Uiso 1.00 H
H23 -.4669 -.3436 -.8369 .0840 Uiso 1.00 H
H24 -.3876 -.3745 -.7977 .0675 Uiso 1.00 H
H25 -.3264 -.2929 -.8620 .0427 Uiso 1.00 H
H27 -.2923 -.0086 -.8492 .0542 Uiso 1.00 H
H28 -.3404 .1294 -.9424 .0535 Uiso 1.00 H
H29 -.4173 .0878 -1.0452 .0569 Uiso 1.00 H
H30 -.4504 -.0852 -1.0485 .0641 Uiso 1.00 H
H31 -.4033 -.2247 -.9538 .0508 Uiso 1.00 H
H32 -.2740 -.3097 -.8986 .0464 Uiso 1.00 H
H34 -.2260 -.3509 -.9523 .0579 Uiso 1.00 H
H35 -.1509 -.3696 -.9366 .0672 Uiso 1.00 H
H36 -.0835 -.3134 -.8161 .0570 Uiso 1.00 H
H39A -.0980 -.0886 -.6437 .0568 Uiso 1.00 H
H39B -.0725 -.0552 -.6908 .0568 Uiso 1.00 H
H39C -.0425 -.0820 -.5972 .0568 Uiso 1.00 H
H40A .0060 -.2285 -.6215 .0631 Uiso 1.00 H
H40B -.0195 -.3254 -.6843 .0631 Uiso 1.00 H
H40C -.0229 -.2028 -.7153 .0631 Uiso 1.00 H
H41A -.0613 -.3821 -.6097 .0599 Uiso 1.00 H
H41B -.0916 -.2965 -.5937 .0599 Uiso 1.00 H
H41C -.0362 -.2848 -.5471 .0599 Uiso 1.00 H

loop_
_atom_site_aniso_label
_atom_site_aniso_U_11
_atom_site_aniso_U_22
_atom_site_aniso_U_33
_atom_site_aniso_U_12
_atom_site_aniso_U_13
_atom_site_aniso_U_23
V1 .0286(4) .0281(4) .0294(4) -.0022(3) .0168(3) -.0044(3)
O2 .056(2) .029(2) .044(2) -.0050(10) .026(2) .0010(10)
O3 .0300(10) .047(2) .033(2) .0020(10) .0180(10) -.0070(10)
O4 .034(2) .048(2) .036(2) .0030(10) .0230(10) -.0070(10)
N5 .032(2) .030(2) .036(2) -.0010(10) .018(2) -.001(2)
N6 .032(2) .028(2) .031(2) .0020(10) .015(2) -.003(2)
C7 .040(2) .029(2) .034(2) .005(2) .023(2) .000(2)
C8 .043(2) .028(2) .031(2) .003(2) .020(2) -.001(2)
C9 .031(2) .043(3) .035(2) -.001(2) .012(2) -.008(2)
C10 .058(3) .072(4) .054(3) -.019(3) .031(3) -.003(3)
C11 .051(3) .066(4) .042(3) -.009(3) .013(3) -.019(3)
C12 .037(3) .062(4) .065(4) .011(2) .010(3) -.015(3)
C13 .048(3) .046(3) .031(2) .000(2) .017(2) -.007(2)
C14 .062(3) .058(3) .041(3) .009(3) .034(3) -.003(2)
C15 .041(3) .062(3) .044(3) .011(2) .029(2) .007(2)
C16 .042(2) .037(3) .036(2) .004(2) .025(2) .000(2)
C17 .040(2) .040(3) .049(3) .000(2) .032(2) .004(2)
C18 .032(2) .026(2) .039(2) -.005(2) .018(2) -.001(2)
C19 .025(2) .041(3) .038(2) -.006(2) .015(2) .004(2)
C20 .038(3) .041(3) .063(3) -.002(2) .028(2) -.003(2)
C21 .051(3) .062(4) .083(4) .013(3) .040(3) .005(3)
C22 .020(2) .096(5) .101(5) .000(3) .028(3) .014(4)
C23 .034(3) .066(4) .103(5) -.008(3) .025(3) .019(4)
C24 .034(3) .042(3) .079(4) -.009(2) .023(3) .005(3)
C25 .032(2) .026(2) .040(2) -.005(2) .016(2) -.008(2)
C26 .026(2) .033(2) .032(2) .004(2) .016(2) -.002(2)
C27 .030(2) .041(3) .052(3) .000(2) .021(2) .000(2)
C28 .042(3) .031(2) .062(3) .005(2) .026(3) .005(2)
C29 .055(3) .048(3) .042(3) .017(2) .024(3) .005(2)
C30 .047(3) .056(3) .038(3) .004(2) .007(2) -.009(2)
C31 .035(2) .038(3) .044(3) .001(2) .012(2) -.004(2)
C32 .035(2) .034(2) .037(2) .001(2) .017(2) -.009(2)
C33 .043(3) .034(2) .038(2) .003(2) .024(2) -.005(2)
C34 .054(3) .055(3) .041(3) .005(2) .024(2) -.013(2)
C35 .061(3) .060(4) .050(3) .006(3) .038(3) -.011(3)
C36 .050(3) .043(3) .056(3) .012(2) .038(3) .005(2)
C37 .039(2) .029(2) .039(2) .005(2) .027(2) .005(2)
C38 .030(2) .039(2) .041(2) .006(2) .021(2) .008(2)
C39 .045(3) .044(3) .050(3) -.003(2) .025(2) -.004(2)
C40 .033(2) .062(3) .060(3) .009(2) .032(2) .016(3)
C41 .046(3) .063(3) .043(3) .003(2) .024(2) .019(3)
C42 .042(2) .029(2) .040(2) .007(2) .029(2) .001(2)

loop_
_atom_type_symbol
_atom_type_description
_atom_type_scat_dispersion_real
_atom_type_scat_dispersion_imag
_atom_type_scat_source
C C .003 .002
;International Tables for Crystallography
(1992, Vol. C)
;
H H .000 .000
;International Tables for Crystallography
(1992, Vol. C)
;
N N .006 .003
;International Tables for Crystallography
(1992, Vol. C)
;
O O .011 .006
;International Tables for Crystallography
(1992, Vol. C)
;
V V .300 .529
;International Tables for Crystallography
(1992, Vol. C)
;

loop_
_geom_angle_atom_site_label_1
_geom_angle_atom_site_label_2
_geom_angle_atom_site_label_3
_geom_angle
_geom_angle_publ_flag
O2 V1 O3 106.10(10) no
O2 V1 O4 109.0(2) no
O2 V1 N5 109.9(2) no
O2 V1 N6 106.70(10) no
O3 V1 O4 88.20(10) no
O3 V1 N5 85.90(10) no
O3 V1 N6 146.60(10) no
O4 V1 N5 140.70(10) no
O4 V1 N6 86.60(10) no
N5 V1 N6 77.8(2) no
V1 O3 C7 127.9(2) no
V1 O4 C42 132.3(2) no
V1 N5 C17 124.4(3) no
V1 N5 C18 117.6(4) no
C17 N5 C18 117.3(4) no
V1 N6 C25 117.3(3) no
V1 N6 C32 125.6(3) no
C25 N6 C32 117.1(3) no
O3 C7 C8 119.8(5) no
O3 C7 C16 120.1(3) no
C8 C7 C16 120.1(5) no
C7 C8 C9 121.1(5) no
C7 C8 C13 117.3(5) no
C9 C8 C13 121.6(4) no
C8 C9 C10 108.6(4) no
C8 C9 C11 113.2(5) no
C8 C9 C12 109.2(4) no
C10 C9 C11 107.1(4) no
C10 C9 C12 111.0(6) no
C11 C9 C12 107.6(4) no
C9 C10 H10A 110.8 no
C9 C10 H10B 113.3 no
C9 C10 H10C 111.3 no
H10A C10 H10B 107.4 no
H10A C10 H10C 106.1 no
H10B C10 H10C 107.7 no
C9 C11 H11A 109.6 no
C9 C11 H11B 110.1 no
C9 C11 H11C 112.6 no
H11A C11 H11B 107.2 no
H11A C11 H11C 107.7 no
H11B C11 H11C 109.5 no
C9 C12 H12A 111.7 no
C9 C12 H12B 110.9 no
C9 C12 H12C 110.9 no
H12A C12 H12B 106.6 no
H12A C12 H12C 109.3 no
H12B C12 H12C 107.2 no
C8 C13 C14 122.6(4) no
C8 C13 H13 119.4 no
C14 C13 H13 117.9 no
C13 C14 C15 119.9(6) no
C13 C14 H14 122.6 no
C15 C14 H14 117.6 no
C14 C15 C16 120.3(6) no
C14 C15 H15 120.4 no
C16 C15 H15 119.2 no
C7 C16 C15 119.6(4) no
C7 C16 C17 122.0(5) no
C15 C16 C17 118.3(5) no
N5 C17 C16 126.3(5) no
N5 C17 H17 116.9 no
C16 C17 H17 116.8 no
N5 C18 C19 116.4(4) no
N5 C18 C25 108.9(4) no
N5 C18 H18 106.0 no
C19 C18 C25 112.0(3) no
C19 C18 H18 106.7 no
C25 C18 H18 106.1 no
C18 C19 C20 123.0(4) no
C18 C19 C24 118.0(4) no
C20 C19 C24 118.8(5) no
C19 C20 C21 119.6(5) no
C19 C20 H20 119.5 no
C21 C20 H20 120.8 no
C20 C21 C22 120.6(6) no
C20 C21 H21 120.5 no
C22 C21 H21 118.8 no
C21 C22 C23 119.7(6) no
C21 C22 H22 120.8 no
C23 C22 H22 119.4 no
C22 C23 C24 119.7(5) no
C22 C23 H23 121.8 no
C24 C23 H23 118.5 no
C19 C24 C23 121.4(5) no
C19 C24 H24 118.4 no
C23 C24 H24 120.1 no
N6 C25 C18 106.1(3) no
N6 C25 C26 113.2(4) no
N6 C25 H25 107.7 no
C18 C25 C26 117.2(4) no
C18 C25 H25 106.5 no
C26 C25 H25 105.6 no
C25 C26 C27 123.9(3) no
C25 C26 C31 118.5(4) no
C27 C26 C31 117.6(4) no
C26 C27 C28 121.2(4) no
C26 C27 H27 119.6 no
C28 C27 H27 119.1 no
C27 C28 C29 119.7(5) no
C27 C28 H28 120.0 no
C29 C28 H28 120.1 no
C28 C29 C30 120.9(4) no
C28 C29 H29 119.6 no
C30 C29 H29 119.5 no
C29 C30 C31 119.3(4) no
C29 C30 H30 119.4 no
C31 C30 H30 121.3 no
C26 C31 C30 121.2(5) no
C26 C31 H31 119.2 no
C30 C31 H31 119.6 no
N6 C32 C33 126.8(4) no
N6 C32 H32 116.5 no
C33 C32 H32 116.6 no
C32 C33 C34 117.3(4) no
C32 C33 C42 122.1(5) no
C34 C33 C42 120.6(5) no
C33 C34 C35 121.0(4) no
C33 C34 H34 117.9 no
C35 C34 H34 121.0 no
C34 C35 C36 118.7(6) no
C34 C35 H35 119.1 no
C36 C35 H35 122.1 no
C35 C36 C37 123.6(6) no
C35 C36 H36 114.1 no
C37 C36 H36 122.3 no
C36 C37 C38 121.8(5) no
C36 C37 C42 117.1(4) no
C38 C37 C42 121.2(5) no
C37 C38 C39 110.9(3) no
C37 C38 C40 112.0(5) no
C37 C38 C41 109.7(4) no
C39 C38 C40 107.3(4) no
C39 C38 C41 109.8(5) no
C40 C38 C41 107.0(4) no
C38 C39 H39A 111.4 no
C38 C39 H39B 112.6 no
C38 C39 H39C 114.0 no
H39A C39 H39B 105.8 no
H39A C39 H39C 105.2 no
H39B C39 H39C 107.4 no
C38 C40 H40A 112.1 no
C38 C40 H40B 111.6 no
C38 C40 H40C 112.5 no
H40A C40 H40B 105.1 no
H40A C40 H40C 107.1 no
H40B C40 H40C 108.0 no
C38 C41 H41A 111.8 no
C38 C41 H41B 111.9 no
C38 C41 H41C 111.7 no
H41A C41 H41B 108.2 no
H41A C41 H41C 106.3 no
H41B C41 H41C 106.5 no
O4 C42 C33 121.4(5) no
O4 C42 C37 119.6(3) no
C33 C42 C37 119.1(5) no

loop_
_geom_bond_atom_site_label_1
_geom_bond_atom_site_label_2
_geom_bond_site_symmetry_1
_geom_bond_site_symmetry_2
_geom_bond_distance
_geom_bond_publ_flag
V1 O2 . . 1.601(3) yes
V1 O3 . . 1.917(3) yes
V1 O4 . . 1.918(4) yes
V1 N5 . . 2.077(5) yes
V1 N6 . . 2.063(3) yes
O3 C7 . . 1.325(7) no
O4 C42 . . 1.326(7) no
N5 C17 . . 1.291(8) no
N5 C18 . . 1.491(5) no
N6 C25 . . 1.480(6) no
N6 C32 . . 1.294(7) no
C7 C8 . . 1.412(5) no
C7 C16 . . 1.428(8) no
C8 C9 . . 1.533(8) no
C8 C13 . . 1.400(9) no
C9 C10 . . 1.536(9) no
C9 C11 . . 1.531(7) no
C9 C12 . . 1.525(8) no
C10 H10A . . .972 no
C10 H10B . . .953 no
C10 H10C . . .969 no
C11 H11A . . .975 no
C11 H11B . . .953 no
C11 H11C . . .946 no
C12 H12A . . .954 no
C12 H12B . . .980 no
C12 H12C . . .948 no
C13 C14 . . 1.401(9) no
C13 H13 . . .940 no
C14 C15 . . 1.361(6) no
C14 H14 . . .947 no
C15 C16 . . 1.411(9) no
C15 H15 . . .953 no
C16 C17 . . 1.416(6) no
C17 H17 . . .937 no
C18 C19 . . 1.510(7) no
C18 C25 . . 1.564(8) no
C18 H18 . . .942 no
C19 C20 . . 1.383(7) no
C19 C24 . . 1.384(7) no
C20 C21 . . 1.398(9) no
C20 H20 . . .975 no
C21 C22 . . 1.385(9) no
C21 H21 . . .918 no
C22 C23 . . 1.370(10) no
C22 H22 . . .949 no
C23 C24 . . 1.387(9) no
C23 H23 . . .946 no
C24 H24 . . .956 no
C25 C26 . . 1.519(6) no
C25 H25 . . .942 no
C26 C27 . . 1.386(7) no
C26 C31 . . 1.388(5) no
C27 C28 . . 1.388(6) no
C27 H27 . . .949 no
C28 C29 . . 1.351(6) no
C28 H28 . . .943 no
C29 C30 . . 1.376(8) no
C29 H29 . . .952 no
C30 C31 . . 1.383(7) no
C30 H30 . . .942 no
C31 H31 . . .944 no
C32 C33 . . 1.433(8) no
C32 H32 . . .948 no
C33 C34 . . 1.415(9) no
C33 C42 . . 1.405(5) no
C34 C35 . . 1.342(10) no
C34 H34 . . .989 no
C35 C36 . . 1.413(6) no
C35 H35 . . .953 no
C36 C37 . . 1.384(9) no
C36 H36 . . .932 no
C37 C38 . . 1.533(5) no
C37 C42 . . 1.438(8) no
C38 C39 . . 1.529(7) no
C38 C40 . . 1.542(8) no
C38 C41 . . 1.538(8) no
C39 H39A . . .987 no
C39 H39B . . .958 no
C39 H39C . . .967 no
C40 H40A . . .983 no
C40 H40B . . .971 no
C40 H40C . . .946 no
C41 H41A . . .959 no
C41 H41B . . .956 no
C41 H41C . . .980 no
